data_7215399
loop_
_publ_author_name
'Fu, Ruibiao'
'Hu, Shengmin'
'Wu, Xintao'

_publ_section_title
;
 New luminescent complexes for recognition and reversible sensing small
 molecules
;
_journal_issue 20
_journal_name_full CrystEngComm
_journal_page_first 6007
_journal_paper_doi 10.1039/c1ce05382e
_journal_volume 13
_journal_year 2011
_chemical_formula_sum 'C40 H30 Mn N2 O7 S2'
_chemical_formula_weight 769.72
_chemical_name_systematic
;
?
;
_space_group_IT_number 2
_symmetry_cell_setting triclinic
_symmetry_space_group_name_Hall '-P 1'
_symmetry_space_group_name_H-M 'P -1'
_atom_sites_solution_hydrogens geom
_atom_sites_solution_primary direct
_atom_sites_solution_secondary difmap
_audit_creation_method SHELXL-97
_cell_angle_alpha 93.155(3)
_cell_angle_beta 96.372(3)
_cell_angle_gamma 102.207(6)
_cell_formula_units_Z 2
_cell_length_a 10.842(3)
_cell_length_b 11.194(3)
_cell_length_c 14.953(5)
_cell_measurement_temperature 293(2)
_cell_measurement_theta_max 27.4835
_cell_measurement_theta_min 2.2277
_cell_volume 1757.0(9)
_computing_cell_refinement 'Bruker XSCANS'
_computing_data_collection 'Bruker XSCANS'
_computing_data_reduction 'Bruker SHELXTL'
_computing_molecular_graphics 'Bruker SHELXTL'
_computing_publication_material 'Bruker SHELXTL'
_computing_structure_refinement 'SHELXL-97 (Sheldrick, 1997)'
_computing_structure_solution 'SHELXS-97 (Sheldrick, 1990)'
_diffrn_ambient_temperature 293(2)
_diffrn_measured_fraction_theta_full 0.971
_diffrn_measured_fraction_theta_max 0.971
_diffrn_measurement_device_type 'Bruker P4'
_diffrn_measurement_method '\w scans'
_diffrn_radiation_monochromator graphite
_diffrn_radiation_source 'Rotating Anode'
_diffrn_radiation_type MoK\a
_diffrn_radiation_wavelength 0.71073
_diffrn_reflns_av_R_equivalents 0.0221
_diffrn_reflns_av_sigmaI/netI 0.0349
_diffrn_reflns_limit_h_max 14
_diffrn_reflns_limit_h_min -13
_diffrn_reflns_limit_k_max 14
_diffrn_reflns_limit_k_min -14
_diffrn_reflns_limit_l_max 19
_diffrn_reflns_limit_l_min -18
_diffrn_reflns_number 13289
_diffrn_reflns_theta_full 27.47
_diffrn_reflns_theta_max 27.47
_diffrn_reflns_theta_min 2.38
_exptl_absorpt_coefficient_mu 0.550
_exptl_absorpt_correction_T_max 1.0000
_exptl_absorpt_correction_T_min 0.7769
_exptl_absorpt_correction_type multi-scan
_exptl_crystal_colour orange
_exptl_crystal_density_diffrn 1.455
_exptl_crystal_density_method 'not measured'
_exptl_crystal_description prism
_exptl_crystal_F_000 794
_exptl_crystal_size_max 0.3600
_exptl_crystal_size_mid 0.3100
_exptl_crystal_size_min 0.2000
_refine_diff_density_max 0.409
_refine_diff_density_min -0.422
_refine_diff_density_rms 0.064
_refine_ls_extinction_method none
_refine_ls_goodness_of_fit_ref 1.053
_refine_ls_hydrogen_treatment mixed
_refine_ls_matrix_type full
_refine_ls_number_parameters 477
_refine_ls_number_reflns 7816
_refine_ls_number_restraints 2
_refine_ls_restrained_S_all 1.053
_refine_ls_R_factor_all 0.0509
_refine_ls_R_factor_gt 0.0417
_refine_ls_shift/su_max 0.001
_refine_ls_shift/su_mean 0.000
_refine_ls_structure_factor_coef Fsqd
_refine_ls_weighting_details 'calc w=1/[\s^2^(Fo^2^)+(0.0766P)^2^+0.1340P] where P=(Fo^2^+2Fc^2^)/3'
_refine_ls_weighting_scheme calc
_refine_ls_wR_factor_gt 0.1147
_refine_ls_wR_factor_ref 0.1233
_reflns_number_gt 6314
_reflns_number_total 7816
_reflns_threshold_expression >2sigma(I)
_cod_data_source_file c1ce05382e.txt
_cod_data_source_block f1
_cod_depositor_comments
;
The following automatic conversions were performed:

'_exptl_absorpt_correction_type' value 'Multi-scan' changed to
'multi-scan' according to
/usr/data/users/saulius/automatic-downloads/retrospective/RSC/lib/dictionaries/cif_core.dic
dictionary named 'cif_core.dic' version 2.4.2 from 2011-04-26.

Automatic conversion script
Id: cif_fix_values 2281 2013-09-26 08:29:07Z andrius 
;
_cod_original_sg_symbol_H-M p-1
_cod_database_code 7215399

loop_
_symmetry_equiv_pos_as_xyz
'x, y, z'
'-x, -y, -z'

loop_
_atom_site_label
_atom_site_type_symbol
_atom_site_fract_x
_atom_site_fract_y
_atom_site_fract_z
_atom_site_U_iso_or_equiv
_atom_site_adp_type
_atom_site_occupancy
_atom_site_symmetry_multiplicity
_atom_site_calc_flag
_atom_site_refinement_flags
Mn1 Mn 0.73016(3) 0.12730(2) -0.012156(18) 0.03346(10) Uani 1 1 d .
S1 S 0.50575(4) -0.11236(4) -0.11548(3) 0.03284(12) Uani 1 1 d .
S2 S -0.10382(4) 1.04606(4) -0.17632(3) 0.03582(13) Uani 1 1 d .
O1 O 0.56815(13) 0.01721(11) -0.09696(9) 0.0375(3) Uani 1 1 d .
O2 O 0.36899(13) -0.13035(14) -0.11113(9) 0.0452(3) Uani 1 1 d .
O3 O 0.56594(15) -0.19150(13) -0.06122(10) 0.0485(4) Uani 1 1 d .
O4 O -0.15689(14) 1.13689(13) -0.12795(10) 0.0470(3) Uani 1 1 d .
O5 O 0.03454(12) 1.07759(14) -0.16402(10) 0.0455(3) Uani 1 1 d .
O6 O -0.15605(14) 0.92181(13) -0.15750(10) 0.0488(4) Uani 1 1 d .
O7W O 0.8036(2) -0.02406(18) 0.03163(15) 0.0819(7) Uani 1 1 d D
H1 H 0.861(3) -0.036(3) 0.0766(18) 0.099(11) Uiso 1 1 d D
H2 H 0.791(5) -0.085(3) -0.010(3) 0.18(2) Uiso 1 1 d D
N1 N 0.66398(16) 0.29468(14) -0.05383(11) 0.0390(4) Uani 1 1 d .
N2 N 0.87499(15) 0.28648(17) 0.06038(11) 0.0440(4) Uani 1 1 d .
C1 C 0.5608(2) 0.2970(2) -0.10968(15) 0.0499(5) Uani 1 1 d .
H1A H 0.5152 0.2238 -0.1404 0.060 Uiso 1 1 calc R
C2 C 0.5171(3) 0.4036(2) -0.12483(17) 0.0646(7) Uani 1 1 d .
H2A H 0.4441 0.4012 -0.1646 0.077 Uiso 1 1 calc R
C3 C 0.5830(3) 0.5107(2) -0.08054(19) 0.0680(8) Uani 1 1 d .
H3A H 0.5548 0.5825 -0.0893 0.082 Uiso 1 1 calc R
C4 C 0.6936(3) 0.51364(19) -0.02151(18) 0.0612(7) Uani 1 1 d .
C5 C 0.7695(4) 0.6222(2) 0.0267(2) 0.0826(10) Uani 1 1 d .
H5A H 0.7447 0.6962 0.0200 0.099 Uiso 1 1 calc R
C6 C 0.8740(4) 0.6212(2) 0.0808(2) 0.0826(11) Uani 1 1 d .
H6B H 0.9214 0.6946 0.1104 0.099 Uiso 1 1 calc R
C7 C 0.9174(3) 0.5078(3) 0.09565(17) 0.0698(8) Uani 1 1 d .
C8 C 1.0274(3) 0.4997(3) 0.1500(2) 0.0891(12) Uani 1 1 d .
H8A H 1.0790 0.5704 0.1806 0.107 Uiso 1 1 calc R
C9 C 1.0609(3) 0.3903(4) 0.15921(18) 0.0817(10) Uani 1 1 d .
H9A H 1.1352 0.3859 0.1952 0.098 Uiso 1 1 calc R
C10 C 0.9808(2) 0.2830(3) 0.11311(16) 0.0630(7) Uani 1 1 d .
H10A H 1.0030 0.2079 0.1200 0.076 Uiso 1 1 calc R
C11 C 0.8434(2) 0.39716(19) 0.05043(14) 0.0482(5) Uani 1 1 d .
C12 C 0.7314(2) 0.40165(17) -0.00916(14) 0.0436(5) Uani 1 1 d .
C13 C 0.52283(17) -0.15034(16) -0.22980(12) 0.0332(4) Uani 1 1 d .
C14 C 0.58607(19) -0.24341(18) -0.24658(14) 0.0425(4) Uani 1 1 d .
H14A H 0.6135 -0.2855 -0.1990 0.051 Uiso 1 1 calc R
C15 C 0.6088(2) -0.2743(2) -0.33292(16) 0.0505(5) Uani 1 1 d .
H15A H 0.6504 -0.3373 -0.3436 0.061 Uiso 1 1 calc R
C16 C 0.5694(2) -0.2112(2) -0.40303(15) 0.0535(5) Uani 1 1 d .
H16A H 0.5852 -0.2310 -0.4613 0.064 Uiso 1 1 calc R
C17 C 0.5063(2) -0.1183(2) -0.38696(14) 0.0460(5) Uani 1 1 d .
H17A H 0.4797 -0.0770 -0.4352 0.055 Uiso 1 1 calc R
C18 C 0.48130(17) -0.08467(17) -0.30046(12) 0.0353(4) Uani 1 1 d .
C19 C 0.41405(18) 0.01499(17) -0.28743(13) 0.0382(4) Uani 1 1 d .
H19A H 0.3594 0.0097 -0.2433 0.046 Uiso 1 1 calc R
C20 C 0.42769(19) 0.11268(19) -0.33592(14) 0.0422(4) Uani 1 1 d .
H20A H 0.4886 0.1193 -0.3756 0.051 Uiso 1 1 calc R
C21 C 0.35669(19) 0.21071(18) -0.33325(13) 0.0399(4) Uani 1 1 d .
C22 C 0.2344(2) 0.1928(2) -0.30813(16) 0.0482(5) Uani 1 1 d .
H22A H 0.1971 0.1172 -0.2892 0.058 Uiso 1 1 calc R
C23 C 0.1679(2) 0.2844(2) -0.31079(16) 0.0496(5) Uani 1 1 d .
H23A H 0.0859 0.2691 -0.2946 0.060 Uiso 1 1 calc R
C24 C 0.3440(2) 0.41940(19) -0.36009(15) 0.0461(5) Uani 1 1 d .
H24A H 0.3827 0.4961 -0.3763 0.055 Uiso 1 1 calc R
C25 C 0.4101(2) 0.3266(2) -0.35915(15) 0.0453(5) Uani 1 1 d .
H25A H 0.4916 0.3414 -0.3761 0.054 Uiso 1 1 calc R
C26 C 0.2205(2) 0.40040(18) -0.33726(14) 0.0421(4) Uani 1 1 d .
C27 C 0.14704(19) 0.49781(19) -0.34355(14) 0.0430(4) Uani 1 1 d .
C28 C 0.0209(2) 0.4714(2) -0.38294(15) 0.0483(5) Uani 1 1 d .
H28A H -0.0200 0.3903 -0.4000 0.058 Uiso 1 1 calc R
C29 C -0.0449(2) 0.5628(2) -0.39721(15) 0.0482(5) Uani 1 1 d .
H29A H -0.1279 0.5425 -0.4261 0.058 Uiso 1 1 calc R
C30 C 0.1360(2) 0.71142(19) -0.32595(16) 0.0482(5) Uani 1 1 d .
H30A H 0.1750 0.7918 -0.3050 0.058 Uiso 1 1 calc R
C31 C 0.2024(2) 0.6204(2) -0.31412(16) 0.0491(5) Uani 1 1 d .
H31A H 0.2858 0.6406 -0.2860 0.059 Uiso 1 1 calc R
C32 C 0.0106(2) 0.68516(19) -0.36911(14) 0.0431(4) Uani 1 1 d .
C33 C -0.0608(2) 0.7810(2) -0.38707(15) 0.0463(5) Uani 1 1 d .
H33A H -0.1228 0.7662 -0.4370 0.056 Uiso 1 1 calc R
C34 C -0.04412(19) 0.88779(19) -0.33761(14) 0.0426(4) Uani 1 1 d .
H34A H 0.0151 0.9019 -0.2861 0.051 Uiso 1 1 calc R
C35 C -0.11334(17) 0.98427(18) -0.35949(14) 0.0391(4) Uani 1 1 d .
C36 C -0.1464(2) 1.0045(2) -0.44986(15) 0.0514(5) Uani 1 1 d .
H36A H -0.1261 0.9547 -0.4953 0.062 Uiso 1 1 calc R
C37 C -0.2081(2) 1.0958(2) -0.47308(17) 0.0578(6) Uani 1 1 d .
H37A H -0.2277 1.1079 -0.5336 0.069 Uiso 1 1 calc R
C38 C -0.2410(2) 1.1697(2) -0.40667(18) 0.0570(6) Uani 1 1 d .
H38A H -0.2832 1.2311 -0.4226 0.068 Uiso 1 1 calc R
C39 C -0.21126(19) 1.1524(2) -0.31618(16) 0.0474(5) Uani 1 1 d .
H39A H -0.2339 1.2016 -0.2714 0.057 Uiso 1 1 calc R
C40 C -0.14729(17) 1.06086(17) -0.29295(13) 0.0367(4) Uani 1 1 d .

loop_
_atom_site_aniso_label
_atom_site_aniso_U_11
_atom_site_aniso_U_22
_atom_site_aniso_U_33
_atom_site_aniso_U_23
_atom_site_aniso_U_13
_atom_site_aniso_U_12
Mn1 0.03646(17) 0.03056(16) 0.03249(17) -0.00069(11) 0.00257(11) 0.00711(12)
S1 0.0396(2) 0.0297(2) 0.0275(2) 0.00155(17) 0.00379(17) 0.00429(18)
S2 0.0340(2) 0.0361(3) 0.0365(3) -0.00314(19) 0.00578(18) 0.00648(18)
O1 0.0443(7) 0.0305(6) 0.0337(7) -0.0016(5) -0.0016(5) 0.0039(5)
O2 0.0396(7) 0.0587(9) 0.0325(7) -0.0008(6) 0.0088(5) -0.0013(6)
O3 0.0714(10) 0.0393(8) 0.0377(8) 0.0092(6) 0.0054(7) 0.0177(7)
O4 0.0517(8) 0.0424(8) 0.0491(9) -0.0073(6) 0.0156(7) 0.0130(6)
O5 0.0336(7) 0.0594(9) 0.0415(8) 0.0028(7) -0.0002(6) 0.0085(6)
O6 0.0583(9) 0.0389(8) 0.0474(9) 0.0004(6) 0.0116(7) 0.0050(7)
O7W 0.1160(17) 0.0538(11) 0.0700(13) -0.0063(10) -0.0456(12) 0.0376(11)
N1 0.0526(10) 0.0298(8) 0.0355(9) 0.0013(6) 0.0102(7) 0.0090(7)
N2 0.0376(9) 0.0538(11) 0.0352(9) -0.0066(7) 0.0071(7) -0.0005(8)
C1 0.0654(14) 0.0479(12) 0.0400(12) 0.0050(9) 0.0017(10) 0.0229(11)
C2 0.099(2) 0.0613(16) 0.0470(14) 0.0141(12) 0.0117(13) 0.0440(15)
C3 0.115(2) 0.0515(15) 0.0546(15) 0.0241(12) 0.0286(16) 0.0420(15)
C4 0.100(2) 0.0287(10) 0.0604(15) 0.0042(10) 0.0418(15) 0.0104(11)
C5 0.134(3) 0.0307(12) 0.080(2) -0.0051(12) 0.042(2) -0.0019(15)
C6 0.123(3) 0.0330(13) 0.077(2) -0.0196(12) 0.047(2) -0.0276(15)
C7 0.0743(17) 0.0678(17) 0.0469(14) -0.0219(12) 0.0255(13) -0.0326(13)
C8 0.080(2) 0.099(2) 0.0600(18) -0.0307(17) 0.0265(15) -0.0445(19)
C9 0.0462(14) 0.138(3) 0.0418(14) -0.0168(17) 0.0021(10) -0.0147(17)
C10 0.0417(12) 0.097(2) 0.0431(13) -0.0085(13) 0.0053(9) 0.0018(12)
C11 0.0582(13) 0.0393(11) 0.0399(11) -0.0097(8) 0.0228(10) -0.0106(9)
C12 0.0633(13) 0.0297(9) 0.0381(11) 0.0010(8) 0.0221(9) 0.0029(9)
C13 0.0349(9) 0.0286(8) 0.0330(9) -0.0022(7) 0.0051(7) 0.0009(7)
C14 0.0481(11) 0.0373(10) 0.0428(11) 0.0033(8) 0.0078(9) 0.0099(9)
C15 0.0565(13) 0.0467(12) 0.0520(13) -0.0065(10) 0.0140(10) 0.0186(10)
C16 0.0611(14) 0.0627(14) 0.0381(12) -0.0087(10) 0.0123(10) 0.0169(11)
C17 0.0539(12) 0.0527(12) 0.0309(10) -0.0003(9) 0.0041(8) 0.0124(10)
C18 0.0358(9) 0.0371(9) 0.0304(9) -0.0002(7) 0.0031(7) 0.0037(7)
C19 0.0420(10) 0.0412(10) 0.0304(9) -0.0003(8) 0.0031(7) 0.0088(8)
C20 0.0441(11) 0.0478(11) 0.0356(10) 0.0039(8) 0.0070(8) 0.0112(9)
C21 0.0470(11) 0.0410(10) 0.0321(10) 0.0030(8) 0.0046(8) 0.0104(9)
C22 0.0507(12) 0.0401(11) 0.0553(13) 0.0083(9) 0.0159(10) 0.0075(9)
C23 0.0450(11) 0.0448(12) 0.0610(14) 0.0074(10) 0.0191(10) 0.0070(9)
C24 0.0495(12) 0.0376(10) 0.0521(13) 0.0091(9) 0.0120(9) 0.0072(9)
C25 0.0414(11) 0.0483(12) 0.0479(12) 0.0096(9) 0.0113(9) 0.0087(9)
C26 0.0475(11) 0.0391(10) 0.0402(11) 0.0014(8) 0.0084(8) 0.0091(9)
C27 0.0483(11) 0.0412(11) 0.0413(11) 0.0015(8) 0.0116(9) 0.0117(9)
C28 0.0516(12) 0.0414(11) 0.0490(12) -0.0082(9) 0.0048(9) 0.0075(9)
C29 0.0464(11) 0.0523(12) 0.0449(12) -0.0088(10) 0.0005(9) 0.0143(10)
C30 0.0466(12) 0.0390(11) 0.0572(14) -0.0033(10) 0.0062(10) 0.0073(9)
C31 0.0427(11) 0.0430(11) 0.0589(14) 0.0004(10) 0.0022(10) 0.0068(9)
C32 0.0470(11) 0.0467(11) 0.0381(11) -0.0011(9) 0.0113(8) 0.0140(9)
C33 0.0451(11) 0.0517(12) 0.0431(12) -0.0043(9) 0.0067(9) 0.0147(9)
C34 0.0433(11) 0.0499(12) 0.0377(11) 0.0002(9) 0.0086(8) 0.0165(9)
C35 0.0336(9) 0.0439(11) 0.0392(10) 0.0005(8) 0.0042(7) 0.0079(8)
C36 0.0480(12) 0.0667(15) 0.0398(12) 0.0035(10) 0.0059(9) 0.0132(11)
C37 0.0478(12) 0.0750(16) 0.0501(14) 0.0179(12) -0.0020(10) 0.0135(12)
C38 0.0436(12) 0.0598(14) 0.0695(16) 0.0189(12) -0.0032(10) 0.0177(11)
C39 0.0373(10) 0.0458(11) 0.0597(14) 0.0013(10) 0.0026(9) 0.0132(9)
C40 0.0295(9) 0.0374(10) 0.0414(10) 0.0005(8) 0.0023(7) 0.0055(7)

loop_
_atom_type_symbol
_atom_type_description
_atom_type_scat_dispersion_real
_atom_type_scat_dispersion_imag
_atom_type_scat_source
C C 0.0033 0.0016 'International Tables Vol C Tables 4.2.6.8 and 6.1.1.4'
H H 0.0000 0.0000 'International Tables Vol C Tables 4.2.6.8 and 6.1.1.4'
N N 0.0061 0.0033 'International Tables Vol C Tables 4.2.6.8 and 6.1.1.4'
O O 0.0106 0.0060 'International Tables Vol C Tables 4.2.6.8 and 6.1.1.4'
S S 0.1246 0.1234 'International Tables Vol C Tables 4.2.6.8 and 6.1.1.4'
Mn Mn 0.3368 0.7283 'International Tables Vol C Tables 4.2.6.8 and 6.1.1.4'

loop_
_geom_angle_atom_site_label_1
_geom_angle_atom_site_label_2
_geom_angle_atom_site_label_3
_geom_angle
_geom_angle_site_symmetry_1
_geom_angle_site_symmetry_3
O7W Mn1 O1 94.99(7) . .
O7W Mn1 O4 90.25(9) . 1_645
O1 Mn1 O4 90.05(6) . 1_645
O7W Mn1 O2 90.15(9) . 2_655
O1 Mn1 O2 95.05(6) . 2_655
O4 Mn1 O2 174.84(5) 1_645 2_655
O7W Mn1 N1 176.37(7) . .
O1 Mn1 N1 88.61(6) . .
O4 Mn1 N1 89.29(6) 1_645 .
O2 Mn1 N1 89.99(6) 2_655 .
O7W Mn1 N2 101.71(8) . .
O1 Mn1 N2 163.28(6) . .
O4 Mn1 N2 89.35(6) 1_645 .
O2 Mn1 N2 85.53(6) 2_655 .
N1 Mn1 N2 74.68(7) . .
O3 S1 O1 113.04(9) . .
O3 S1 O2 113.66(9) . .
O1 S1 O2 110.67(9) . .
O3 S1 C13 107.11(9) . .
O1 S1 C13 105.51(8) . .
O2 S1 C13 106.20(8) . .
O6 S2 O5 113.36(9) . .
O6 S2 O4 113.11(9) . .
O5 S2 O4 111.58(9) . .
O6 S2 C40 108.24(9) . .
O5 S2 C40 104.62(8) . .
O4 S2 C40 105.16(9) . .
S1 O1 Mn1 138.13(8) . .
S1 O2 Mn1 127.75(8) . 2_655
S2 O4 Mn1 132.81(9) . 1_465
C1 N1 C12 118.50(18) . .
C1 N1 Mn1 126.45(14) . .
C12 N1 Mn1 114.69(14) . .
C10 N2 C11 118.6(2) . .
C10 N2 Mn1 127.60(18) . .
C11 N2 Mn1 113.73(14) . .
N1 C1 C2 123.5(2) . .
C3 C2 C1 118.6(3) . .
C2 C3 C4 120.3(2) . .
C3 C4 C12 117.8(2) . .
C3 C4 C5 124.0(3) . .
C12 C4 C5 118.3(3) . .
C6 C5 C4 122.0(3) . .
C5 C6 C7 121.9(2) . .
C8 C7 C11 116.7(3) . .
C8 C7 C6 125.2(3) . .
C11 C7 C6 118.1(3) . .
C9 C8 C7 121.1(3) . .
C8 C9 C10 118.9(3) . .
N2 C10 C9 122.0(3) . .
N2 C11 C7 122.6(3) . .
N2 C11 C12 118.66(17) . .
C7 C11 C12 118.7(2) . .
N1 C12 C4 121.3(2) . .
N1 C12 C11 117.58(19) . .
C4 C12 C11 121.1(2) . .
C14 C13 C18 120.70(18) . .
C14 C13 S1 117.30(15) . .
C18 C13 S1 121.90(14) . .
C15 C14 C13 120.85(19) . .
C16 C15 C14 119.5(2) . .
C15 C16 C17 120.0(2) . .
C16 C17 C18 122.1(2) . .
C17 C18 C13 116.81(18) . .
C17 C18 C19 119.67(17) . .
C13 C18 C19 123.52(17) . .
C20 C19 C18 123.15(18) . .
C19 C20 C21 126.94(19) . .
C22 C21 C25 117.39(19) . .
C22 C21 C20 122.67(18) . .
C25 C21 C20 119.91(18) . .
C23 C22 C21 121.29(19) . .
C22 C23 C26 121.55(19) . .
C25 C24 C26 121.31(18) . .
C24 C25 C21 121.24(19) . .
C24 C26 C23 117.19(19) . .
C24 C26 C27 121.22(18) . .
C23 C26 C27 121.56(18) . .
C28 C27 C31 117.28(19) . .
C28 C27 C26 120.80(19) . .
C31 C27 C26 121.86(19) . .
C29 C28 C27 121.4(2) . .
C28 C29 C32 121.3(2) . .
C31 C30 C32 121.1(2) . .
C30 C31 C27 121.4(2) . .
C29 C32 C30 117.34(19) . .
C29 C32 C33 120.1(2) . .
C30 C32 C33 122.55(19) . .
C34 C33 C32 125.5(2) . .
C33 C34 C35 124.2(2) . .
C36 C35 C40 117.14(19) . .
C36 C35 C34 120.03(19) . .
C40 C35 C34 122.82(18) . .
C37 C36 C35 121.8(2) . .
C36 C37 C38 120.1(2) . .
C37 C38 C39 120.1(2) . .
C38 C39 C40 119.6(2) . .
C39 C40 C35 121.23(19) . .
C39 C40 S2 118.37(16) . .
C35 C40 S2 120.36(15) . .

loop_
_geom_bond_atom_site_label_1
_geom_bond_atom_site_label_2
_geom_bond_distance
_geom_bond_site_symmetry_2
Mn1 O7W 2.1239(18) .
Mn1 O1 2.1517(13) .
Mn1 O4 2.2237(15) 1_645
Mn1 O2 2.2369(14) 2_655
Mn1 N1 2.2387(17) .
Mn1 N2 2.2457(17) .
S1 O3 1.4404(15) .
S1 O1 1.4620(14) .
S1 O2 1.4628(15) .
S1 C13 1.7779(19) .
S2 O6 1.4421(15) .
S2 O5 1.4548(14) .
S2 O4 1.4651(15) .
S2 C40 1.781(2) .
O2 Mn1 2.2369(14) 2_655
O4 Mn1 2.2237(15) 1_465
N1 C1 1.325(3) .
N1 C12 1.359(3) .
N2 C10 1.327(3) .
N2 C11 1.365(3) .
C1 C2 1.395(3) .
C2 C3 1.353(4) .
C3 C4 1.401(4) .
C4 C12 1.414(3) .
C4 C5 1.423(4) .
C5 C6 1.319(5) .
C6 C7 1.464(5) .
C7 C8 1.389(5) .
C7 C11 1.415(3) .
C8 C9 1.359(5) .
C9 C10 1.416(4) .
C11 C12 1.436(3) .
C13 C14 1.389(3) .
C13 C18 1.407(3) .
C14 C15 1.380(3) .
C15 C16 1.374(3) .
C16 C17 1.385(3) .
C17 C18 1.398(3) .
C18 C19 1.472(3) .
C19 C20 1.336(3) .
C20 C21 1.469(3) .
C21 C22 1.395(3) .
C21 C25 1.398(3) .
C22 C23 1.373(3) .
C23 C26 1.401(3) .
C24 C25 1.381(3) .
C24 C26 1.394(3) .
C26 C27 1.482(3) .
C27 C28 1.392(3) .
C27 C31 1.402(3) .
C28 C29 1.378(3) .
C29 C32 1.395(3) .
C30 C31 1.374(3) .
C30 C32 1.402(3) .
C32 C33 1.470(3) .
C33 C34 1.338(3) .
C34 C35 1.471(3) .
C35 C36 1.402(3) .
C35 C40 1.408(3) .
C36 C37 1.375(3) .
C37 C38 1.383(4) .
C38 C39 1.390(3) .
C39 C40 1.392(3) .

loop_
_geom_hbond_atom_site_label_D
_geom_hbond_atom_site_label_H
_geom_hbond_atom_site_label_A
_geom_hbond_distance_DH
_geom_hbond_distance_HA
_geom_hbond_distance_DA
_geom_hbond_angle_DHA
_geom_hbond_site_symmetry_A
O7W H1 O5 0.897(18) 1.782(18) 2.676(2) 174(3) 2_665
